data_9010739
loop_
_publ_author_name
'Scordari, F.'
'Ventruti, G.'
'Sabato, A.'
'Bellatreccia, F.'
'Della Ventura, G.'
'Pedrazzi, G.'

_publ_section_title
;Ti-rich phlogopite from Mt. Vulture (Potenza, Italy) investigated by a
 multianalytical, approach: substitutional mechanisms and orientation of the
 OH dipoles Locality: Cava St. Antonio, Mt. Vulture, Potenza, Italy Sample:
 SA1-9
;
_journal_name_full 'European Journal of Mineralogy'
_journal_page_first 379
_journal_page_last 391
_journal_paper_doi 10.1127/0935-1221/2006/0018-0379
_journal_volume 18
_journal_year 2006
_chemical_compound_source 'Cava St. Antonio, Mt. Vulture, Potenza, Italy'
_chemical_formula_sum 'Fe0.807 H1.361 K Mg2.191 O12 Si4'
_chemical_name_mineral Phlogopite
_space_group_IT_number 12
_symmetry_space_group_name_Hall '-C 2y'
_symmetry_space_group_name_H-M 'C 1 2/m 1'
_cell_angle_alpha 90
_cell_angle_beta 100.050
_cell_angle_gamma 90
_cell_length_a 5.337
_cell_length_b 9.238
_cell_length_c 10.228
_cell_formula_units_Z 2
_cell_volume 496.536
_database_code_amcsd 0007153
_exptl_crystal_density_diffrn 2.964
_cod_original_formula_sum 'K Mg2.191 Fe.807 Si4 O12 H1.361'
_cod_database_code 9010739

loop_
_space_group_symop_operation_xyz
x,y,z
1/2+x,1/2+y,z
x,-y,z
1/2+x,1/2-y,z
-x,y,-z
1/2-x,1/2+y,-z
-x,-y,-z
1/2-x,1/2-y,-z

loop_
_atom_site_aniso_label
_atom_site_aniso_U_11
_atom_site_aniso_U_22
_atom_site_aniso_U_33
_atom_site_aniso_U_12
_atom_site_aniso_U_13
_atom_site_aniso_U_23
K 0.03200 0.03050 0.03020 0.00000 0.00540 0.00000
Mg1 0.00910 0.00690 0.01280 0.00000 0.00350 0.00000
Fe1 0.00910 0.00690 0.01280 0.00000 0.00350 0.00000
Mg2 0.00755 0.01274 0.01170 0.00000 0.00109 0.00000
Fe2 0.00755 0.01274 0.01170 0.00000 0.00109 0.00000
Si 0.00903 0.00808 0.01012 0.00009 0.00158 0.00019
O1 0.01780 0.02320 0.01500 -0.00630 0.00490 -0.00330
O2 0.02610 0.01330 0.01460 0.00000 -0.00040 0.00000
O3 0.01090 0.01090 0.01130 0.00040 0.00220 0.00030
O4 0.01220 0.01330 0.01000 0.00000 0.00120 0.00000
H 0.01220 0.01330 0.01000 0.00000 0.00120 0.00000

loop_
_atom_site_label
_atom_site_fract_x
_atom_site_fract_y
_atom_site_fract_z
_atom_site_occupancy
_atom_site_U_iso_or_equiv
K 0.00000 0.50000 0.00000 1.01700 0.03090
Mg1 0.00000 0.00000 0.50000 0.74030 0.00950
Fe1 0.00000 0.00000 0.50000 0.25890 0.00950
Mg2 0.00000 0.33610 0.50000 0.72560 0.01070
Fe2 0.00000 0.33610 0.50000 0.27420 0.01070
Si 0.07503 0.16690 0.22570 1.00000 0.00910
O1 0.32990 0.22619 0.16852 1.00000 0.01840
O2 0.00870 0.00000 0.16952 1.00000 0.01850
O3 0.13035 0.16764 0.39156 1.00000 0.01100
O4 0.13240 0.50000 0.39905 1.00000 0.01190
H 0.11400 0.50000 0.31700 0.68060 0.01190

loop_
_cod_related_entry_id
_cod_related_entry_database
_cod_related_entry_code
1 AMCSD 0007153
